data_7208767
loop_
_publ_author_name
'Girard, Jerome'
'Fromm, Katharina'

_publ_section_title
;
 Single crystal to single crystal polymorphic phase transition of a silver
 nitrate 24-crown-8 complex and its pseudo-polymorphism
;
_journal_issue 20
_journal_name_full CrystEngComm
_journal_page_first 6487
_journal_paper_doi 10.1039/c2ce25875g
_journal_volume 14
_journal_year 2012
_chemical_formula_moiety 'C32 H64 Ag8 N8 O40'
_chemical_formula_sum 'C32 H64 Ag8 N8 O40'
_chemical_formula_weight 2063.87
_chemical_name_common '(24-crown-8) tetrasilver nitrate'
_chemical_name_systematic '(24-crown-8) tetrasilver nitrate'
_space_group_IT_number 14
_symmetry_cell_setting monoclinic
_symmetry_Int_Tables_number 14
_symmetry_space_group_name_Hall '-P 2ybc'
_symmetry_space_group_name_H-M 'P 1 21/c 1'
_atom_sites_solution_hydrogens geom
_atom_sites_solution_primary direct
_atom_sites_solution_secondary difmap
_audit_creation_method SHELXL-97
_cell_angle_alpha 90.00
_cell_angle_beta 90.800(4)
_cell_angle_gamma 90.00
_cell_formula_units_Z 4
_cell_length_a 16.3286(8)
_cell_length_b 13.4452(5)
_cell_length_c 28.0645(14)
_cell_measurement_reflns_used 18208
_cell_measurement_temperature 200(2)
_cell_measurement_theta_max 25.88
_cell_measurement_theta_min 1.25
_cell_volume 6160.7(5)
_computing_cell_refinement X-Area
_computing_data_collection X-Area
_computing_data_reduction X-Red32
_computing_molecular_graphics Diamond
_computing_publication_material enCIFer
_computing_structure_refinement 'SHELXL-97 (Sheldrick, 1997)'
_computing_structure_solution 'SHELXL-97 (Sheldrick, 1997)'
_diffrn_ambient_temperature 200(2)
_diffrn_detector_area_resol_mean 6.67
_diffrn_measured_fraction_theta_full 0.995
_diffrn_measured_fraction_theta_max 0.995
_diffrn_measurement_device_type 'STOE IPDS 2T'
_diffrn_measurement_method 'rotation method'
_diffrn_radiation_monochromator graphite
_diffrn_radiation_probe x-ray
_diffrn_radiation_type MoK\a
_diffrn_radiation_wavelength 0.71073
_diffrn_reflns_av_R_equivalents 0.0792
_diffrn_reflns_av_sigmaI/netI 0.0857
_diffrn_reflns_limit_h_max 18
_diffrn_reflns_limit_h_min -19
_diffrn_reflns_limit_k_max 15
_diffrn_reflns_limit_k_min -15
_diffrn_reflns_limit_l_max 33
_diffrn_reflns_limit_l_min -33
_diffrn_reflns_number 40318
_diffrn_reflns_theta_full 25.00
_diffrn_reflns_theta_max 25.00
_diffrn_reflns_theta_min 1.25
_diffrn_source 'fine-focus sealed tube'
_diffrn_source_type 'STOE IPDS 2T'
_exptl_absorpt_coefficient_mu 2.594
_exptl_absorpt_correction_type none
_exptl_crystal_colour white
_exptl_crystal_density_diffrn 2.225
_exptl_crystal_density_method 'not measured'
_exptl_crystal_description block
_exptl_crystal_F_000 4032
_exptl_crystal_size_max 0.19
_exptl_crystal_size_mid 0.14
_exptl_crystal_size_min 0.13
_refine_diff_density_max 0.884
_refine_diff_density_min -0.739
_refine_diff_density_rms 0.130
_refine_ls_extinction_method none
_refine_ls_goodness_of_fit_ref 0.865
_refine_ls_hydrogen_treatment constr
_refine_ls_matrix_type full
_refine_ls_number_parameters 793
_refine_ls_number_reflns 10792
_refine_ls_number_restraints 0
_refine_ls_restrained_S_all 0.865
_refine_ls_R_factor_all 0.0910
_refine_ls_R_factor_gt 0.0438
_refine_ls_shift/su_max 0.001
_refine_ls_shift/su_mean 0.000
_refine_ls_structure_factor_coef Fsqd
_refine_ls_weighting_details 'calc w=1/[\s^2^(Fo^2^)+(0.0457P)^2^+0.0000P] where P=(Fo^2^+2Fc^2^)/3'
_refine_ls_weighting_scheme calc
_refine_ls_wR_factor_gt 0.0881
_refine_ls_wR_factor_ref 0.0973
_reflns_number_gt 6113
_reflns_number_total 10792
_reflns_threshold_expression >2\s(I)
_cod_data_source_file c2ce25875g.txt
_cod_data_source_block 01_1prime
_cod_original_sg_symbol_H-M 'P 21/c'
_cod_database_code 7208767

loop_
_symmetry_equiv_pos_as_xyz
'x, y, z'
'-x, y+1/2, -z+1/2'
'-x, -y, -z'
'x, -y-1/2, z-1/2'

loop_
_atom_site_label
_atom_site_type_symbol
_atom_site_fract_x
_atom_site_fract_y
_atom_site_fract_z
_atom_site_U_iso_or_equiv
_atom_site_adp_type
_atom_site_occupancy
_atom_site_symmetry_multiplicity
_atom_site_calc_flag
_atom_site_refinement_flags
Ag1 Ag 0.58191(4) 0.68784(5) 0.08197(2) 0.04494(17) Uani 1 1 d .
Ag2 Ag 0.37656(4) 0.80766(5) 0.05928(2) 0.04394(16) Uani 1 1 d .
Ag3 Ag 0.38437(4) 0.65933(5) 0.18232(2) 0.04395(17) Uani 1 1 d .
Ag4 Ag 0.56716(4) 0.86333(5) 0.19003(2) 0.04483(17) Uani 1 1 d .
Ag5 Ag 0.08448(4) 0.81238(5) -0.06664(2) 0.04750(17) Uani 1 1 d .
Ag6 Ag 0.07558(4) 0.59785(6) -0.17128(3) 0.0544(2) Uani 1 1 d .
Ag7 Ag -0.09417(4) 0.81437(5) -0.17996(2) 0.04528(17) Uani 1 1 d .
Ag8 Ag 0.85024(4) 0.71204(5) -0.05563(2) 0.05132(19) Uani 1 1 d .
O1 O 0.4970(3) 0.7405(4) 0.00851(17) 0.0375(12) Uani 1 1 d .
O2 O 0.3504(3) 0.6396(4) 0.03107(18) 0.0412(13) Uani 1 1 d .
O3 O 0.2779(3) 0.7132(4) 0.11558(18) 0.0381(13) Uani 1 1 d .
O4 O 0.3073(3) 0.8114(4) 0.20263(18) 0.0431(13) Uani 1 1 d .
O5 O 0.4604(3) 0.7735(4) 0.24584(17) 0.0378(13) Uani 1 1 d .
O6 O 0.6210(3) 0.7123(4) 0.22760(19) 0.0429(14) Uani 1 1 d .
O7 O 0.6805(3) 0.7819(4) 0.13946(18) 0.0403(13) Uani 1 1 d .
O8 O 0.6341(3) 0.8382(4) 0.04667(19) 0.0435(14) Uani 1 1 d .
O9 O -0.0341(3) 0.7981(4) -0.00386(17) 0.0411(13) Uani 1 1 d .
O10 O 0.1008(3) 0.6672(4) -0.0174(2) 0.0466(14) Uani 1 1 d .
O11 O 0.1754(3) 0.6782(4) -0.1061(2) 0.0461(14) Uani 1 1 d .
O12 O 0.1491(4) 0.7447(5) -0.1995(2) 0.0555(16) Uani 1 1 d .
O13 O -0.0083(3) 0.7016(5) -0.23459(19) 0.0497(15) Uani 1 1 d .
O14 O -0.1727(3) 0.6719(4) -0.2095(2) 0.0508(15) Uani 1 1 d .
O15 O -0.2271(3) 0.7803(4) -0.12985(17) 0.0350(12) Uani 1 1 d .
O16 O -0.1753(3) 0.8867(4) -0.0476(2) 0.0446(14) Uani 1 1 d .
O17 O 0.6997(5) 0.6072(5) 0.0535(3) 0.090(3) Uani 1 1 d .
O18 O 0.8140(4) 0.6597(5) 0.0262(3) 0.0698(19) Uani 1 1 d .
O19 O 0.7092(4) 0.6564(5) -0.0194(3) 0.072(2) Uani 1 1 d .
O20 O 0.4694(3) 0.8633(4) 0.12433(18) 0.0414(13) Uani 1 1 d .
O21 O 0.4901(4) 1.0167(5) 0.1463(2) 0.0648(18) Uani 1 1 d .
O22 O 0.4078(3) 0.9825(4) 0.0871(2) 0.0511(15) Uani 1 1 d .
O23 O 0.4858(3) 0.6149(4) 0.1308(2) 0.0437(14) Uani 1 1 d .
O24 O 0.5602(4) 0.4900(5) 0.1103(2) 0.0624(18) Uani 1 1 d .
O25 O 0.4483(4) 0.4639(5) 0.1481(2) 0.0650(18) Uani 1 1 d .
O26 O 0.2993(4) 0.5851(5) 0.2392(2) 0.0609(18) Uani 1 1 d .
O27 O 0.4099(4) 0.5018(5) 0.2523(2) 0.0645(18) Uani 1 1 d .
O28 O 0.3025(4) 0.4726(5) 0.2932(2) 0.073(2) Uani 1 1 d .
O29 O 0.2123(4) 0.8895(5) -0.0510(2) 0.0628(18) Uani 1 1 d .
O30 O 0.3337(4) 0.8654(6) -0.0223(3) 0.075(2) Uani 1 1 d .
O31 O 0.2286(4) 0.8462(5) 0.0226(2) 0.0620(17) Uani 1 1 d .
O32 O -0.0350(3) 0.6484(5) -0.1136(2) 0.0543(16) Uani 1 1 d .
O33 O -0.0217(4) 0.4892(5) -0.1259(2) 0.070(2) Uani 1 1 d .
O34 O -0.1149(3) 0.5434(4) -0.0780(2) 0.0504(15) Uani 1 1 d .
O35 O 0.1774(4) 0.5211(5) -0.2163(3) 0.072(2) Uani 1 1 d .
O36 O 0.1864(4) 0.4202(5) -0.2760(2) 0.0581(17) Uani 1 1 d .
O37 O 0.0720(4) 0.4395(6) -0.2394(2) 0.077(2) Uani 1 1 d .
O38 O 0.0744(4) 1.0046(5) -0.1140(3) 0.075(2) Uani 1 1 d .
O39 O -0.0006(3) 0.8750(5) -0.12535(19) 0.0487(15) Uani 1 1 d .
O40 O -0.0383(5) 1.0186(6) -0.1534(3) 0.082(2) Uani 1 1 d .
N1 N 0.7416(5) 0.6416(5) 0.0194(4) 0.055(2) Uani 1 1 d .
N2 N 0.4557(4) 0.9567(6) 0.1192(2) 0.0420(17) Uani 1 1 d .
N3 N 0.4980(5) 0.5198(6) 0.1295(2) 0.0468(18) Uani 1 1 d .
N4 N 0.3372(5) 0.5190(5) 0.2625(3) 0.0454(18) Uani 1 1 d .
N5 N 0.2576(5) 0.8663(5) -0.0166(3) 0.0502(19) Uani 1 1 d .
N6 N -0.0575(4) 0.5588(6) -0.1062(3) 0.0486(18) Uani 1 1 d .
N7 N 0.1446(5) 0.4596(6) -0.2438(3) 0.0472(18) Uani 1 1 d .
N8 N 0.0129(5) 0.9700(7) -0.1312(3) 0.052(2) Uani 1 1 d .
C1 C 0.5804(5) 0.8857(6) 0.0148(3) 0.045(2) Uani 1 1 d .
H1A H 0.6099 0.9354 -0.0032 0.054 Uiso 1 1 calc R
H1B H 0.5377 0.9191 0.0324 0.054 Uiso 1 1 calc R
C2 C 0.5430(5) 0.8110(7) -0.0185(3) 0.051(2) Uani 1 1 d .
H2A H 0.5072 0.8443 -0.0413 0.061 Uiso 1 1 calc R
H2B H 0.5856 0.7771 -0.0359 0.061 Uiso 1 1 calc R
C3 C 0.4613(5) 0.6653(7) -0.0210(3) 0.046(2) Uani 1 1 d .
H3A H 0.5037 0.6322 -0.0390 0.056 Uiso 1 1 calc R
H3B H 0.4229 0.6953 -0.0434 0.056 Uiso 1 1 calc R
C4 C 0.4178(5) 0.5911(6) 0.0092(3) 0.046(2) Uani 1 1 d .
H4A H 0.3983 0.5362 -0.0103 0.055 Uiso 1 1 calc R
H4B H 0.4549 0.5649 0.0334 0.055 Uiso 1 1 calc R
C5 C 0.3068(5) 0.5786(6) 0.0635(3) 0.048(2) Uani 1 1 d .
H5A H 0.3442 0.5529 0.0877 0.058 Uiso 1 1 calc R
H5B H 0.2828 0.5225 0.0466 0.058 Uiso 1 1 calc R
C6 C 0.2410(5) 0.6372(6) 0.0865(3) 0.042(2) Uani 1 1 d .
H6A H 0.2060 0.6672 0.0623 0.051 Uiso 1 1 calc R
H6B H 0.2078 0.5939 0.1059 0.051 Uiso 1 1 calc R
C7 C 0.2174(5) 0.7732(7) 0.1385(3) 0.045(2) Uani 1 1 d .
H7A H 0.1851 0.7323 0.1596 0.053 Uiso 1 1 calc R
H7B H 0.1809 0.8022 0.1147 0.053 Uiso 1 1 calc R
C8 C 0.2586(5) 0.8533(6) 0.1662(3) 0.049(2) Uani 1 1 d .
H8A H 0.2926 0.8927 0.1453 0.059 Uiso 1 1 calc R
H8B H 0.2179 0.8968 0.1799 0.059 Uiso 1 1 calc R
C9 C 0.3499(5) 0.8835(6) 0.2308(3) 0.043(2) Uani 1 1 d .
H9A H 0.3112 0.9280 0.2457 0.052 Uiso 1 1 calc R
H9B H 0.3856 0.9227 0.2108 0.052 Uiso 1 1 calc R
C10 C 0.3984(5) 0.8311(7) 0.2674(3) 0.046(2) Uani 1 1 d .
H10A H 0.4232 0.8791 0.2890 0.055 Uiso 1 1 calc R
H10B H 0.3630 0.7882 0.2857 0.055 Uiso 1 1 calc R
C11 C 0.5093(5) 0.7204(6) 0.2810(3) 0.046(2) Uani 1 1 d .
H11A H 0.4742 0.6813 0.3015 0.056 Uiso 1 1 calc R
H11B H 0.5402 0.7668 0.3007 0.056 Uiso 1 1 calc R
C12 C 0.5664(5) 0.6535(7) 0.2543(3) 0.046(2) Uani 1 1 d .
H12A H 0.5970 0.6122 0.2766 0.055 Uiso 1 1 calc R
H12B H 0.5352 0.6104 0.2332 0.055 Uiso 1 1 calc R
C13 C 0.6728(5) 0.6525(7) 0.1990(3) 0.053(2) Uani 1 1 d .
H13A H 0.6402 0.6129 0.1770 0.064 Uiso 1 1 calc R
H13B H 0.7049 0.6079 0.2190 0.064 Uiso 1 1 calc R
C14 C 0.7292(5) 0.7227(7) 0.1716(3) 0.050(2) Uani 1 1 d .
H14A H 0.7587 0.7655 0.1938 0.060 Uiso 1 1 calc R
H14B H 0.7688 0.6844 0.1539 0.060 Uiso 1 1 calc R
C15 C 0.7288(5) 0.8465(6) 0.1104(3) 0.044(2) Uani 1 1 d .
H15A H 0.7664 0.8073 0.0916 0.053 Uiso 1 1 calc R
H15B H 0.7608 0.8909 0.1306 0.053 Uiso 1 1 calc R
C16 C 0.6752(6) 0.9045(7) 0.0788(3) 0.052(2) Uani 1 1 d .
H16A H 0.6354 0.9406 0.0975 0.063 Uiso 1 1 calc R
H16B H 0.7072 0.9522 0.0611 0.063 Uiso 1 1 calc R
C17 C -0.1105(5) 0.9425(7) -0.0263(3) 0.049(2) Uani 1 1 d .
H17A H -0.1310 1.0058 -0.0150 0.058 Uiso 1 1 calc R
H17B H -0.0684 0.9555 -0.0496 0.058 Uiso 1 1 calc R
C18 C -0.0758(5) 0.8845(7) 0.0139(3) 0.050(2) Uani 1 1 d .
H18A H -0.0377 0.9255 0.0321 0.060 Uiso 1 1 calc R
H18B H -0.1194 0.8641 0.0349 0.060 Uiso 1 1 calc R
C19 C 0.0004(5) 0.7384(8) 0.0333(3) 0.056(3) Uani 1 1 d .
H19A H -0.0411 0.7233 0.0566 0.067 Uiso 1 1 calc R
H19B H 0.0443 0.7745 0.0493 0.067 Uiso 1 1 calc R
C20 C 0.0325(5) 0.6451(8) 0.0129(3) 0.057(3) Uani 1 1 d .
H20A H 0.0500 0.6008 0.0383 0.068 Uiso 1 1 calc R
H20B H -0.0102 0.6121 -0.0055 0.068 Uiso 1 1 calc R
C21 C 0.1356(5) 0.5825(7) -0.0386(3) 0.052(2) Uani 1 1 d .
H21A H 0.0952 0.5489 -0.0584 0.063 Uiso 1 1 calc R
H21B H 0.1545 0.5365 -0.0142 0.063 Uiso 1 1 calc R
C22 C 0.2063(5) 0.6163(7) -0.0682(3) 0.051(2) Uani 1 1 d .
H22A H 0.2450 0.6533 -0.0486 0.062 Uiso 1 1 calc R
H22B H 0.2343 0.5591 -0.0813 0.062 Uiso 1 1 calc R
C23 C 0.2389(5) 0.7197(7) -0.1346(3) 0.053(2) Uani 1 1 d .
H23A H 0.2650 0.6675 -0.1527 0.064 Uiso 1 1 calc R
H23B H 0.2801 0.7505 -0.1142 0.064 Uiso 1 1 calc R
C24 C 0.2030(5) 0.7956(7) -0.1678(3) 0.056(2) Uani 1 1 d .
H24A H 0.1734 0.8456 -0.1500 0.067 Uiso 1 1 calc R
H24B H 0.2461 0.8283 -0.1854 0.067 Uiso 1 1 calc R
C25 C 0.1073(6) 0.8095(7) -0.2317(3) 0.056(2) Uani 1 1 d .
H25A H 0.1467 0.8460 -0.2505 0.067 Uiso 1 1 calc R
H25B H 0.0750 0.8571 -0.2140 0.067 Uiso 1 1 calc R
C26 C 0.0536(6) 0.7502(8) -0.2633(3) 0.061(3) Uani 1 1 d .
H26A H 0.0275 0.7930 -0.2868 0.073 Uiso 1 1 calc R
H26B H 0.0856 0.7007 -0.2799 0.073 Uiso 1 1 calc R
C27 C -0.0663(6) 0.6445(8) -0.2632(3) 0.059(3) Uani 1 1 d .
H27A H -0.0376 0.5943 -0.2814 0.071 Uiso 1 1 calc R
H27B H -0.0951 0.6879 -0.2854 0.071 Uiso 1 1 calc R
C28 C -0.1259(5) 0.5960(7) -0.2305(4) 0.059(3) Uani 1 1 d .
H28A H -0.1612 0.5509 -0.2483 0.071 Uiso 1 1 calc R
H28B H -0.0968 0.5584 -0.2062 0.071 Uiso 1 1 calc R
C29 C -0.2319(5) 0.6315(7) -0.1750(3) 0.048(2) Uani 1 1 d .
H29A H -0.2034 0.5993 -0.1487 0.058 Uiso 1 1 calc R
H29B H -0.2678 0.5833 -0.1903 0.058 Uiso 1 1 calc R
C30 C -0.2799(5) 0.7192(7) -0.1578(3) 0.047(2) Uani 1 1 d .
H30A H -0.3014 0.7566 -0.1848 0.057 Uiso 1 1 calc R
H30B H -0.3256 0.6968 -0.1389 0.057 Uiso 1 1 calc R
C31 C -0.2694(5) 0.8662(6) -0.1123(3) 0.043(2) Uani 1 1 d .
H31A H -0.3108 0.8460 -0.0898 0.051 Uiso 1 1 calc R
H31B H -0.2965 0.9005 -0.1385 0.051 Uiso 1 1 calc R
C32 C -0.2099(5) 0.9337(6) -0.0886(3) 0.047(2) Uani 1 1 d .
H32A H -0.1669 0.9508 -0.1107 0.057 Uiso 1 1 calc R
H32B H -0.2372 0.9946 -0.0793 0.057 Uiso 1 1 calc R

loop_
_atom_site_aniso_label
_atom_site_aniso_U_11
_atom_site_aniso_U_22
_atom_site_aniso_U_33
_atom_site_aniso_U_23
_atom_site_aniso_U_13
_atom_site_aniso_U_12
Ag1 0.0472(4) 0.0380(4) 0.0495(4) 0.0074(3) -0.0008(3) -0.0073(3)
Ag2 0.0470(4) 0.0354(4) 0.0495(4) -0.0066(3) 0.0024(3) -0.0017(3)
Ag3 0.0509(4) 0.0393(4) 0.0417(4) 0.0002(3) 0.0032(3) 0.0057(3)
Ag4 0.0437(4) 0.0420(4) 0.0487(4) 0.0057(3) -0.0028(3) 0.0037(3)
Ag5 0.0505(4) 0.0394(4) 0.0528(4) 0.0098(3) 0.0068(3) 0.0038(3)
Ag6 0.0551(4) 0.0551(5) 0.0532(4) -0.0034(4) 0.0112(3) -0.0027(3)
Ag7 0.0441(4) 0.0469(4) 0.0450(4) -0.0040(3) 0.0022(3) -0.0004(3)
Ag8 0.0621(4) 0.0382(4) 0.0534(4) -0.0019(3) -0.0108(3) 0.0036(3)
O1 0.040(3) 0.041(3) 0.032(3) 0.004(3) -0.001(2) 0.002(2)
O2 0.043(3) 0.041(3) 0.040(3) -0.003(3) -0.001(2) 0.003(3)
O3 0.037(3) 0.033(3) 0.044(3) -0.002(3) 0.002(2) 0.001(2)
O4 0.049(3) 0.040(3) 0.040(3) -0.003(3) 0.001(3) 0.003(3)
O5 0.042(3) 0.041(3) 0.029(3) -0.001(2) -0.008(2) 0.001(2)
O6 0.042(3) 0.041(4) 0.046(3) 0.006(3) 0.003(3) 0.003(3)
O7 0.039(3) 0.037(3) 0.045(3) -0.002(3) 0.001(2) -0.002(2)
O8 0.049(3) 0.040(4) 0.042(3) 0.008(3) 0.003(3) 0.001(3)
O9 0.041(3) 0.052(4) 0.031(3) 0.000(3) -0.003(2) -0.004(3)
O10 0.042(3) 0.047(4) 0.051(3) 0.015(3) -0.001(3) 0.001(3)
O11 0.038(3) 0.042(4) 0.058(4) 0.009(3) 0.003(3) 0.003(3)
O12 0.055(4) 0.050(4) 0.061(4) 0.005(3) 0.003(3) 0.003(3)
O13 0.050(3) 0.059(4) 0.040(3) -0.007(3) 0.003(3) 0.004(3)
O14 0.046(3) 0.044(4) 0.062(4) -0.010(3) 0.003(3) 0.002(3)
O15 0.036(3) 0.031(3) 0.038(3) -0.006(2) 0.002(2) 0.004(2)
O16 0.044(3) 0.041(4) 0.048(3) -0.006(3) -0.002(3) -0.001(3)
O17 0.087(5) 0.048(5) 0.136(7) 0.024(5) 0.056(5) 0.021(4)
O18 0.051(4) 0.072(5) 0.086(5) 0.001(4) 0.000(4) -0.003(3)
O19 0.072(5) 0.052(5) 0.090(5) -0.021(4) -0.021(4) 0.010(4)
O20 0.051(3) 0.035(4) 0.038(3) 0.003(3) -0.008(3) 0.005(3)
O21 0.076(4) 0.052(4) 0.066(4) -0.024(4) -0.015(4) -0.011(3)
O22 0.048(3) 0.051(4) 0.054(4) 0.015(3) -0.007(3) 0.009(3)
O23 0.041(3) 0.038(4) 0.052(4) 0.004(3) 0.003(3) -0.002(3)
O24 0.062(4) 0.061(5) 0.065(4) -0.020(4) 0.015(3) 0.005(3)
O25 0.071(4) 0.058(5) 0.067(4) 0.015(4) 0.014(4) -0.017(4)
O26 0.064(4) 0.047(4) 0.071(4) 0.026(4) 0.008(3) 0.014(3)
O27 0.055(4) 0.072(5) 0.067(4) 0.018(4) -0.008(3) -0.003(3)
O28 0.083(5) 0.067(5) 0.071(5) 0.031(4) 0.019(4) -0.009(4)
O29 0.074(4) 0.053(4) 0.061(4) 0.013(3) -0.030(4) -0.019(3)
O30 0.050(4) 0.077(5) 0.097(6) 0.019(4) 0.006(4) 0.004(4)
O31 0.082(5) 0.038(4) 0.066(4) 0.018(3) 0.007(4) 0.011(3)
O32 0.050(4) 0.061(5) 0.053(4) 0.012(3) 0.007(3) -0.001(3)
O33 0.077(5) 0.066(5) 0.068(4) -0.003(4) 0.016(4) 0.021(4)
O34 0.048(3) 0.045(4) 0.059(4) 0.009(3) 0.017(3) -0.004(3)
O35 0.049(4) 0.068(5) 0.098(5) -0.038(4) 0.007(4) -0.003(3)
O36 0.051(4) 0.055(4) 0.069(4) -0.017(3) 0.004(3) 0.012(3)
O37 0.049(4) 0.106(6) 0.077(5) -0.018(4) 0.015(4) -0.024(4)
O38 0.064(4) 0.074(5) 0.088(5) -0.033(4) -0.019(4) -0.014(4)
O39 0.058(4) 0.047(4) 0.041(3) 0.003(3) -0.005(3) -0.006(3)
O40 0.077(5) 0.080(6) 0.089(5) 0.047(5) -0.007(4) -0.014(4)
N1 0.048(5) 0.019(4) 0.099(7) -0.011(4) 0.019(5) 0.003(3)
N2 0.038(4) 0.047(5) 0.042(4) -0.001(4) 0.005(3) 0.009(4)
N3 0.056(5) 0.046(5) 0.038(4) -0.001(4) 0.003(4) 0.000(4)
N4 0.046(5) 0.041(5) 0.050(5) -0.010(4) 0.001(4) -0.006(4)
N5 0.055(5) 0.033(4) 0.062(5) 0.001(4) -0.001(4) -0.001(4)
N6 0.046(5) 0.053(6) 0.046(4) 0.002(4) -0.007(4) 0.008(4)
N7 0.048(5) 0.038(5) 0.055(5) 0.003(4) -0.004(4) 0.002(4)
N8 0.054(5) 0.070(7) 0.034(4) -0.003(4) 0.015(4) 0.002(5)
C1 0.059(5) 0.036(5) 0.041(5) 0.008(4) 0.019(4) 0.001(4)
C2 0.055(5) 0.060(6) 0.038(5) 0.006(5) 0.005(4) 0.006(5)
C3 0.049(5) 0.052(6) 0.038(5) -0.009(4) 0.003(4) 0.001(4)
C4 0.047(5) 0.042(5) 0.050(5) -0.024(4) -0.009(4) 0.011(4)
C5 0.046(5) 0.028(5) 0.071(6) -0.016(4) 0.001(4) -0.008(4)
C6 0.038(4) 0.043(5) 0.045(5) 0.000(4) -0.003(4) -0.010(4)
C7 0.032(4) 0.054(6) 0.048(5) 0.006(4) 0.000(4) 0.004(4)
C8 0.036(5) 0.025(5) 0.086(7) 0.009(5) 0.009(4) 0.006(4)
C9 0.045(5) 0.036(5) 0.049(5) -0.012(4) 0.006(4) 0.001(4)
C10 0.060(5) 0.047(6) 0.032(4) -0.009(4) 0.003(4) 0.002(4)
C11 0.049(5) 0.041(5) 0.049(5) 0.017(4) -0.003(4) -0.004(4)
C12 0.047(5) 0.048(6) 0.043(5) 0.014(4) -0.009(4) 0.001(4)
C13 0.045(5) 0.055(6) 0.059(6) -0.003(5) -0.013(4) 0.016(4)
C14 0.037(5) 0.064(6) 0.049(5) 0.002(5) -0.003(4) 0.007(4)
C15 0.037(5) 0.038(5) 0.059(5) -0.004(4) 0.007(4) -0.010(4)
C16 0.065(6) 0.052(6) 0.041(5) -0.004(5) 0.013(4) -0.015(5)
C17 0.040(5) 0.041(6) 0.065(6) -0.015(5) 0.008(4) 0.000(4)
C18 0.048(5) 0.057(6) 0.044(5) -0.021(5) 0.000(4) -0.013(4)
C19 0.039(5) 0.081(8) 0.047(5) 0.017(5) -0.007(4) -0.004(5)
C20 0.042(5) 0.074(7) 0.053(6) 0.042(5) -0.001(4) -0.008(5)
C21 0.062(6) 0.040(6) 0.054(6) 0.017(5) -0.016(5) -0.006(5)
C22 0.049(5) 0.041(6) 0.064(6) 0.001(5) -0.010(5) 0.013(4)
C23 0.044(5) 0.068(7) 0.049(5) 0.000(5) 0.010(4) 0.001(5)
C24 0.051(5) 0.049(6) 0.069(6) -0.007(5) 0.016(5) -0.002(5)
C25 0.069(6) 0.047(6) 0.052(5) 0.003(5) 0.018(5) 0.007(5)
C26 0.065(6) 0.077(8) 0.041(5) -0.007(5) 0.017(5) 0.017(5)
C27 0.066(6) 0.066(7) 0.046(5) -0.015(5) -0.004(5) 0.022(5)
C28 0.053(6) 0.058(7) 0.067(6) -0.031(5) -0.002(5) 0.012(5)
C29 0.054(5) 0.050(6) 0.042(5) -0.014(4) -0.003(4) -0.008(4)
C30 0.031(4) 0.052(6) 0.058(6) 0.003(5) -0.002(4) -0.004(4)
C31 0.038(5) 0.045(5) 0.045(5) 0.014(4) 0.008(4) 0.011(4)
C32 0.047(5) 0.040(5) 0.054(6) 0.000(4) 0.001(4) 0.006(4)

loop_
_atom_type_symbol
_atom_type_description
_atom_type_scat_dispersion_real
_atom_type_scat_dispersion_imag
_atom_type_scat_source
C C 0.0033 0.0016 'International Tables Vol C Tables 4.2.6.8 and 6.1.1.4'
H H 0.0000 0.0000 'International Tables Vol C Tables 4.2.6.8 and 6.1.1.4'
Ag Ag -0.8971 1.1015 'International Tables Vol C Tables 4.2.6.8 and 6.1.1.4'
N N 0.0061 0.0033 'International Tables Vol C Tables 4.2.6.8 and 6.1.1.4'
O O 0.0106 0.0060 'International Tables Vol C Tables 4.2.6.8 and 6.1.1.4'

loop_
_geom_angle_atom_site_label_1
_geom_angle_atom_site_label_2
_geom_angle_atom_site_label_3
_geom_angle
_geom_angle_site_symmetry_1
_geom_angle_site_symmetry_3
O23 Ag1 O17 124.7(2) . .
O23 Ag1 O8 147.60(19) . .
O17 Ag1 O8 87.2(2) . .
O23 Ag1 O1 103.24(18) . .
O17 Ag1 O1 106.7(3) . .
O8 Ag1 O1 68.22(17) . .
O23 Ag1 O7 105.01(18) . .
O17 Ag1 O7 86.2(3) . .
O8 Ag1 O7 68.09(17) . .
O1 Ag1 O7 133.52(17) . .
O2 Ag2 O20 128.67(18) . .
O2 Ag2 O30 86.8(2) . .
O20 Ag2 O30 137.8(2) . .
O2 Ag2 O22 178.21(18) . .
O20 Ag2 O22 51.08(18) . .
O30 Ag2 O22 92.7(2) . .
O23 Ag3 O26 139.1(2) . .
O23 Ag3 O4 137.35(19) . .
O26 Ag3 O4 83.5(2) . .
O20 Ag4 O6 123.85(19) . .
O20 Ag4 O27 125.9(2) . 2_655
O6 Ag4 O27 106.9(2) . 2_655
O20 Ag4 O7 92.92(17) . .
O6 Ag4 O7 68.28(17) . .
O27 Ag4 O7 124.70(19) 2_655 .
O39 Ag5 O29 119.7(2) . .
O39 Ag5 O10 140.3(2) . .
O29 Ag5 O10 99.2(2) . .
O39 Ag5 O11 107.00(19) . .
O29 Ag5 O11 82.8(2) . .
O10 Ag5 O11 67.77(18) . .
O35 Ag6 O12 79.9(2) . .
O35 Ag6 O33 118.4(2) . .
O12 Ag6 O33 161.4(2) . .
O35 Ag6 O32 168.6(2) . .
O12 Ag6 O32 110.3(2) . .
O33 Ag6 O32 51.1(2) . .
O39 Ag7 O36 122.6(2) . 2_554
O39 Ag7 O14 147.7(2) . .
O36 Ag7 O14 88.1(2) 2_554 .
O39 Ag7 O13 104.06(19) . .
O36 Ag7 O13 112.6(2) 2_554 .
O14 Ag7 O13 67.95(18) . .
O16 Ag8 O34 169.49(19) 1_655 1_655
O16 Ag8 O18 98.5(2) 1_655 .
O34 Ag8 O18 92.0(2) 1_655 .
O16 Ag8 O15 69.17(17) 1_655 1_655
O34 Ag8 O15 103.68(18) 1_655 1_655
O18 Ag8 O15 136.46(19) . 1_655
C3 O1 C2 112.0(6) . .
C3 O1 Ag1 118.8(5) . .
C2 O1 Ag1 109.1(4) . .
C5 O2 C4 114.1(6) . .
C5 O2 Ag2 114.5(4) . .
C4 O2 Ag2 115.6(5) . .
C6 O3 C7 111.7(6) . .
C8 O4 C9 113.5(6) . .
C8 O4 Ag3 116.7(5) . .
C9 O4 Ag3 116.3(4) . .
C10 O5 C11 111.6(6) . .
C12 O6 C13 111.5(7) . .
C12 O6 Ag4 117.8(4) . .
C13 O6 Ag4 116.0(5) . .
C15 O7 C14 112.9(6) . .
C15 O7 Ag4 117.3(5) . .
C14 O7 Ag4 106.5(4) . .
C15 O7 Ag1 106.5(4) . .
C14 O7 Ag1 117.0(5) . .
Ag4 O7 Ag1 96.01(16) . .
C1 O8 C16 113.8(7) . .
C1 O8 Ag1 115.0(5) . .
C16 O8 Ag1 115.4(5) . .
C19 O9 C18 112.6(6) . .
C21 O10 C20 113.8(7) . .
C21 O10 Ag5 117.1(5) . .
C20 O10 Ag5 115.2(5) . .
C23 O11 C22 113.0(6) . .
C23 O11 Ag5 113.0(5) . .
C22 O11 Ag5 106.5(5) . .
C24 O12 C25 112.9(7) . .
C24 O12 Ag6 119.3(5) . .
C25 O12 Ag6 117.8(5) . .
C27 O13 C26 112.6(6) . .
C27 O13 Ag7 106.5(5) . .
C26 O13 Ag7 116.8(5) . .
C28 O14 C29 111.8(7) . .
C28 O14 Ag7 115.1(5) . .
C29 O14 Ag7 114.2(4) . .
C30 O15 C31 111.4(6) . .
C30 O15 Ag8 121.7(5) . 1_455
C31 O15 Ag8 103.9(4) . 1_455
C17 O16 C32 113.0(6) . .
C17 O16 Ag8 115.3(5) . 1_455
C32 O16 Ag8 115.3(5) . 1_455
N1 O17 Ag1 122.6(5) . .
N1 O18 Ag8 99.0(6) . .
N2 O20 Ag4 101.4(4) . .
N2 O20 Ag2 96.2(4) . .
Ag4 O20 Ag2 162.4(3) . .
N2 O22 Ag2 95.0(5) . .
N3 O23 Ag3 112.8(4) . .
N3 O23 Ag1 107.2(4) . .
Ag3 O23 Ag1 139.8(3) . .
N4 O26 Ag3 111.2(5) . .
N4 O27 Ag4 97.2(5) . 2_645
N5 O29 Ag5 123.1(5) . .
N5 O30 Ag2 98.7(5) . .
N6 O32 Ag6 93.4(5) . .
N6 O33 Ag6 95.4(5) . .
N6 O34 Ag8 100.9(5) . 1_455
N7 O35 Ag6 108.9(5) . .
N7 O36 Ag7 106.0(5) . 2_544
N8 O39 Ag7 112.0(5) . .
N8 O39 Ag5 110.2(5) . .
Ag7 O39 Ag5 137.5(3) . .
O18 N1 O19 120.9(9) . .
O18 N1 O17 119.2(10) . .
O19 N1 O17 119.9(9) . .
O21 N2 O22 122.9(8) . .
O21 N2 O20 119.4(7) . .
O22 N2 O20 117.7(7) . .
O24 N3 O25 123.0(8) . .
O24 N3 O23 117.7(7) . .
O25 N3 O23 119.3(7) . .
O28 N4 O27 121.6(8) . .
O28 N4 O26 120.1(8) . .
O27 N4 O26 118.3(7) . .
O31 N5 O29 120.9(8) . .
O31 N5 O30 120.3(8) . .
O29 N5 O30 118.8(8) . .
O33 N6 O34 121.3(8) . .
O33 N6 O32 120.1(8) . .
O34 N6 O32 118.6(7) . .
O37 N7 O35 119.5(8) . .
O37 N7 O36 121.1(8) . .
O35 N7 O36 119.4(7) . .
O38 N8 O40 124.0(10) . .
O38 N8 O39 118.0(8) . .
O40 N8 O39 118.0(8) . .
O8 C1 C2 109.9(7) . .
O8 C1 H1A 109.7 . .
C2 C1 H1A 109.7 . .
O8 C1 H1B 109.7 . .
C2 C1 H1B 109.7 . .
H1A C1 H1B 108.2 . .
O1 C2 C1 109.0(6) . .
O1 C2 H2A 109.9 . .
C1 C2 H2A 109.9 . .
O1 C2 H2B 109.9 . .
C1 C2 H2B 109.9 . .
H2A C2 H2B 108.3 . .
O1 C3 C4 109.8(6) . .
O1 C3 H3A 109.7 . .
C4 C3 H3A 109.7 . .
O1 C3 H3B 109.7 . .
C4 C3 H3B 109.7 . .
H3A C3 H3B 108.2 . .
O2 C4 C3 108.3(7) . .
O2 C4 H4A 110.0 . .
C3 C4 H4A 110.0 . .
O2 C4 H4B 110.0 . .
C3 C4 H4B 110.0 . .
H4A C4 H4B 108.4 . .
O2 C5 C6 110.0(7) . .
O2 C5 H5A 109.7 . .
C6 C5 H5A 109.7 . .
O2 C5 H5B 109.7 . .
C6 C5 H5B 109.7 . .
H5A C5 H5B 108.2 . .
O3 C6 C5 109.0(6) . .
O3 C6 H6A 109.9 . .
C5 C6 H6A 109.9 . .
O3 C6 H6B 109.9 . .
C5 C6 H6B 109.9 . .
H6A C6 H6B 108.3 . .
O3 C7 C8 109.5(6) . .
O3 C7 H7A 109.8 . .
C8 C7 H7A 109.8 . .
O3 C7 H7B 109.8 . .
C8 C7 H7B 109.8 . .
H7A C7 H7B 108.2 . .
O4 C8 C7 109.8(7) . .
O4 C8 H8A 109.7 . .
C7 C8 H8A 109.7 . .
O4 C8 H8B 109.7 . .
C7 C8 H8B 109.7 . .
H8A C8 H8B 108.2 . .
O4 C9 C10 108.4(7) . .
O4 C9 H9A 110.0 . .
C10 C9 H9A 110.0 . .
O4 C9 H9B 110.0 . .
C10 C9 H9B 110.0 . .
H9A C9 H9B 108.4 . .
O5 C10 C9 110.2(6) . .
O5 C10 H10A 109.6 . .
C9 C10 H10A 109.6 . .
O5 C10 H10B 109.6 . .
C9 C10 H10B 109.6 . .
H10A C10 H10B 108.1 . .
O5 C11 C12 107.1(6) . .
O5 C11 H11A 110.3 . .
C12 C11 H11A 110.3 . .
O5 C11 H11B 110.3 . .
C12 C11 H11B 110.3 . .
H11A C11 H11B 108.5 . .
O6 C12 C11 109.3(7) . .
O6 C12 H12A 109.8 . .
C11 C12 H12A 109.8 . .
O6 C12 H12B 109.8 . .
C11 C12 H12B 109.8 . .
H12A C12 H12B 108.3 . .
O6 C13 C14 107.5(7) . .
O6 C13 H13A 110.2 . .
C14 C13 H13A 110.2 . .
O6 C13 H13B 110.2 . .
C14 C13 H13B 110.2 . .
H13A C13 H13B 108.5 . .
O7 C14 C13 109.0(6) . .
O7 C14 H14A 109.9 . .
C13 C14 H14A 109.9 . .
O7 C14 H14B 109.9 . .
C13 C14 H14B 109.9 . .
H14A C14 H14B 108.3 . .
O7 C15 C16 109.7(6) . .
O7 C15 H15A 109.7 . .
C16 C15 H15A 109.7 . .
O7 C15 H15B 109.7 . .
C16 C15 H15B 109.7 . .
H15A C15 H15B 108.2 . .
O8 C16 C15 108.8(7) . .
O8 C16 H16A 109.9 . .
C15 C16 H16A 109.9 . .
O8 C16 H16B 109.9 . .
C15 C16 H16B 109.9 . .
H16A C16 H16B 108.3 . .
O16 C17 C18 108.5(7) . .
O16 C17 H17A 110.0 . .
C18 C17 H17A 110.0 . .
O16 C17 H17B 110.0 . .
C18 C17 H17B 110.0 . .
H17A C17 H17B 108.4 . .
O9 C18 C17 109.8(6) . .
O9 C18 H18A 109.7 . .
C17 C18 H18A 109.7 . .
O9 C18 H18B 109.7 . .
C17 C18 H18B 109.7 . .
H18A C18 H18B 108.2 . .
O9 C19 C20 109.4(7) . .
O9 C19 H19A 109.8 . .
C20 C19 H19A 109.8 . .
O9 C19 H19B 109.8 . .
C20 C19 H19B 109.8 . .
H19A C19 H19B 108.2 . .
O10 C20 C19 109.6(7) . .
O10 C20 H20A 109.7 . .
C19 C20 H20A 109.7 . .
O10 C20 H20B 109.7 . .
C19 C20 H20B 109.7 . .
H20A C20 H20B 108.2 . .
O10 C21 C22 107.9(7) . .
O10 C21 H21A 110.1 . .
C22 C21 H21A 110.1 . .
O10 C21 H21B 110.1 . .
C22 C21 H21B 110.1 . .
H21A C21 H21B 108.4 . .
O11 C22 C21 108.7(6) . .
O11 C22 H22A 109.9 . .
C21 C22 H22A 109.9 . .
O11 C22 H22B 109.9 . .
C21 C22 H22B 109.9 . .
H22A C22 H22B 108.3 . .
O11 C23 C24 109.5(7) . .
O11 C23 H23A 109.8 . .
C24 C23 H23A 109.8 . .
O11 C23 H23B 109.8 . .
C24 C23 H23B 109.8 . .
H23A C23 H23B 108.2 . .
O12 C24 C23 107.2(8) . .
O12 C24 H24A 110.3 . .
C23 C24 H24A 110.3 . .
O12 C24 H24B 110.3 . .
C23 C24 H24B 110.3 . .
H24A C24 H24B 108.5 . .
O12 C25 C26 109.0(8) . .
O12 C25 H25A 109.9 . .
C26 C25 H25A 109.9 . .
O12 C25 H25B 109.9 . .
C26 C25 H25B 109.9 . .
H25A C25 H25B 108.3 . .
O13 C26 C25 108.9(7) . .
O13 C26 H26A 109.9 . .
C25 C26 H26A 109.9 . .
O13 C26 H26B 109.9 . .
C25 C26 H26B 109.9 . .
H26A C26 H26B 108.3 . .
O13 C27 C28 108.3(7) . .
O13 C27 H27A 110.0 . .
C28 C27 H27A 110.0 . .
O13 C27 H27B 110.0 . .
C28 C27 H27B 110.0 . .
H27A C27 H27B 108.4 . .
O14 C28 C27 107.6(8) . .
O14 C28 H28A 110.2 . .
C27 C28 H28A 110.2 . .
O14 C28 H28B 110.2 . .
C27 C28 H28B 110.2 . .
H28A C28 H28B 108.5 . .
O14 C29 C30 105.7(7) . .
O14 C29 H29A 110.6 . .
C30 C29 H29A 110.6 . .
O14 C29 H29B 110.6 . .
C30 C29 H29B 110.6 . .
H29A C29 H29B 108.7 . .
O15 C30 C29 108.5(6) . .
O15 C30 H30A 110.0 . .
C29 C30 H30A 110.0 . .
O15 C30 H30B 110.0 . .
C29 C30 H30B 110.0 . .
H30A C30 H30B 108.4 . .
O15 C31 C32 109.4(6) . .
O15 C31 H31A 109.8 . .
C32 C31 H31A 109.8 . .
O15 C31 H31B 109.8 . .
C32 C31 H31B 109.8 . .
H31A C31 H31B 108.3 . .
O16 C32 C31 109.9(7) . .
O16 C32 H32A 109.7 . .
C31 C32 H32A 109.7 . .
O16 C32 H32B 109.7 . .
C31 C32 H32B 109.7 . .
H32A C32 H32B 108.2 . .

loop_
_geom_bond_atom_site_label_1
_geom_bond_atom_site_label_2
_geom_bond_distance
_geom_bond_site_symmetry_2
Ag1 O23 2.315(5) .
Ag1 O17 2.357(7) .
Ag1 O8 2.413(5) .
Ag1 O1 2.568(5) .
Ag1 O7 2.593(5) .
Ag2 O2 2.430(6) .
Ag2 O20 2.473(5) .
Ag2 O30 2.508(7) .
Ag2 O22 2.527(6) .
Ag3 O23 2.294(5) .
Ag3 O26 2.353(6) .
Ag3 O4 2.472(5) .
Ag4 O20 2.421(5) .
Ag4 O6 2.446(5) .
Ag4 O27 2.491(6) 2_655
Ag4 O7 2.591(5) .
Ag5 O39 2.300(6) .
Ag5 O29 2.365(6) .
Ag5 O10 2.405(5) .
Ag5 O11 2.595(5) .
Ag6 O35 2.343(6) .
Ag6 O12 2.448(6) .
Ag6 O33 2.516(7) .
Ag6 O32 2.534(6) .
Ag7 O39 2.298(6) .
Ag7 O36 2.402(6) 2_554
Ag7 O14 2.444(6) .
Ag7 O13 2.583(5) .
Ag8 O16 2.396(6) 1_655
Ag8 O34 2.423(6) 1_655
Ag8 O18 2.480(7) .
Ag8 O15 2.589(5) 1_655
O1 C3 1.427(9) .
O1 C2 1.433(10) .
O2 C5 1.424(10) .
O2 C4 1.425(9) .
O3 C6 1.436(9) .
O3 C7 1.434(9) .
O4 C8 1.404(10) .
O4 C9 1.426(9) .
O5 C10 1.417(9) .
O5 C11 1.450(9) .
O6 C12 1.414(9) .
O6 C13 1.422(10) .
O7 C15 1.434(9) .
O7 C14 1.435(9) .
O8 C1 1.398(10) .
O8 C16 1.428(10) .
O9 C19 1.426(10) .
O9 C18 1.440(10) .
O10 C21 1.408(10) .
O10 C20 1.441(9) .
O11 C23 1.431(10) .
O11 C22 1.436(10) .
O12 C24 1.420(10) .
O12 C25 1.423(10) .
O13 C27 1.453(11) .
O13 C26 1.456(10) .
O14 C28 1.408(10) .
O14 C29 1.481(10) .
O15 C30 1.419(9) .
O15 C31 1.437(9) .
O15 Ag8 2.589(5) 1_455
O16 C17 1.423(9) .
O16 C32 1.423(10) .
O16 Ag8 2.396(6) 1_455
O17 N1 1.270(10) .
O18 N1 1.218(9) .
O19 N1 1.221(10) .
O20 N2 1.284(8) .
O21 N2 1.238(9) .
O22 N2 1.234(8) .
O23 N3 1.294(9) .
O24 N3 1.222(8) .
O25 N3 1.229(9) .
O26 N4 1.260(9) .
O27 N4 1.247(8) .
O27 Ag4 2.491(6) 2_645
O28 N4 1.211(9) .
O29 N5 1.248(9) .
O30 N5 1.255(9) .
O31 N5 1.234(9) .
O32 N6 1.278(9) .
O33 N6 1.238(9) .
O34 N6 1.251(8) .
O34 Ag8 2.423(6) 1_455
O35 N7 1.247(9) .
O36 N7 1.257(9) .
O36 Ag7 2.402(6) 2_544
O37 N7 1.224(8) .
O38 N8 1.202(9) .
O39 N8 1.308(9) .
O40 N8 1.226(10) .
C1 C2 1.497(12) .
C1 H1A 0.9700 .
C1 H1B 0.9700 .
C2 H2A 0.9700 .
C2 H2B 0.9700 .
C3 C4 1.495(12) .
C3 H3A 0.9700 .
C3 H3B 0.9700 .
C4 H4A 0.9700 .
C4 H4B 0.9700 .
C5 C6 1.486(11) .
C5 H5A 0.9700 .
C5 H5B 0.9700 .
C6 H6A 0.9700 .
C6 H6B 0.9700 .
C7 C8 1.484(12) .
C7 H7A 0.9700 .
C7 H7B 0.9700 .
C8 H8A 0.9700 .
C8 H8B 0.9700 .
C9 C10 1.468(11) .
C9 H9A 0.9700 .
C9 H9B 0.9700 .
C10 H10A 0.9700 .
C10 H10B 0.9700 .
C11 C12 1.503(12) .
C11 H11A 0.9700 .
C11 H11B 0.9700 .
C12 H12A 0.9700 .
C12 H12B 0.9700 .
C13 C14 1.533(12) .
C13 H13A 0.9700 .
C13 H13B 0.9700 .
C14 H14A 0.9700 .
C14 H14B 0.9700 .
C15 C16 1.463(12) .
C15 H15A 0.9700 .
C15 H15B 0.9700 .
C16 H16A 0.9700 .
C16 H16B 0.9700 .
C17 C18 1.478(12) .
C17 H17A 0.9700 .
C17 H17B 0.9700 .
C18 H18A 0.9700 .
C18 H18B 0.9700 .
C19 C20 1.479(13) .
C19 H19A 0.9700 .
C19 H19B 0.9700 .
C20 H20A 0.9700 .
C20 H20B 0.9700 .
C21 C22 1.503(12) .
C21 H21A 0.9700 .
C21 H21B 0.9700 .
C22 H22A 0.9700 .
C22 H22B 0.9700 .
C23 C24 1.496(12) .
C23 H23A 0.9700 .
C23 H23B 0.9700 .
C24 H24A 0.9700 .
C24 H24B 0.9700 .
C25 C26 1.473(13) .
C25 H25A 0.9700 .
C25 H25B 0.9700 .
C26 H26A 0.9700 .
C26 H26B 0.9700 .
C27 C28 1.495(13) .
C27 H27A 0.9700 .
C27 H27B 0.9700 .
C28 H28A 0.9700 .
C28 H28B 0.9700 .
C29 C30 1.500(12) .
C29 H29A 0.9700 .
C29 H29B 0.9700 .
C30 H30A 0.9700 .
C30 H30B 0.9700 .
C31 C32 1.480(12) .
C31 H31A 0.9700 .
C31 H31B 0.9700 .
C32 H32A 0.9700 .
C32 H32B 0.9700 .

loop_
_geom_torsion_atom_site_label_1
_geom_torsion_atom_site_label_2
_geom_torsion_atom_site_label_3
_geom_torsion_atom_site_label_4
_geom_torsion
_geom_torsion_site_symmetry_1
O23 Ag1 O1 C3 -66.3(5) .
O17 Ag1 O1 C3 66.6(5) .
O8 Ag1 O1 C3 146.6(5) .
O7 Ag1 O1 C3 167.5(4) .
O23 Ag1 O1 C2 163.7(5) .
O17 Ag1 O1 C2 -63.4(5) .
O8 Ag1 O1 C2 16.5(5) .
O7 Ag1 O1 C2 37.5(5) .
O20 Ag2 O2 C5 69.4(5) .
O30 Ag2 O2 C5 -135.6(5) .
O22 Ag2 O2 C5 151(6) .
O20 Ag2 O2 C4 -66.3(5) .
O30 Ag2 O2 C4 88.7(5) .
O22 Ag2 O2 C4 15(6) .
O23 Ag3 O4 C8 62.6(6) .
O26 Ag3 O4 C8 -115.5(5) .
O23 Ag3 O4 C9 -75.6(6) .
O26 Ag3 O4 C9 106.4(5) .
O20 Ag4 O6 C12 -68.4(6) .
O27 Ag4 O6 C12 91.9(5) 2_655
O7 Ag4 O6 C12 -146.8(6) .
O20 Ag4 O6 C13 67.6(6) .
O27 Ag4 O6 C13 -132.1(5) 2_655
O7 Ag4 O6 C13 -10.8(5) .
O20 Ag4 O7 C15 83.9(5) .
O6 Ag4 O7 C15 -150.6(5) .
O27 Ag4 O7 C15 -54.6(6) 2_655
O20 Ag4 O7 C14 -148.6(5) .
O6 Ag4 O7 C14 -23.1(5) .
O27 Ag4 O7 C14 72.9(5) 2_655
O20 Ag4 O7 Ag1 -28.08(19) .
O6 Ag4 O7 Ag1 97.4(2) .
O27 Ag4 O7 Ag1 -166.6(2) 2_655
O23 Ag1 O7 C15 -166.8(4) .
O17 Ag1 O7 C15 68.3(5) .
O8 Ag1 O7 C15 -20.2(4) .
O1 Ag1 O7 C15 -41.2(5) .
O23 Ag1 O7 C14 65.9(5) .
O17 Ag1 O7 C14 -59.0(5) .
O8 Ag1 O7 C14 -147.5(5) .
O1 Ag1 O7 C14 -168.5(4) .
O23 Ag1 O7 Ag4 -46.0(2) .
O17 Ag1 O7 Ag4 -170.9(2) .
O8 Ag1 O7 Ag4 100.6(2) .
O1 Ag1 O7 Ag4 79.6(2) .
O23 Ag1 O8 C1 -64.4(6) .
O17 Ag1 O8 C1 125.2(5) .
O1 Ag1 O8 C1 15.9(5) .
O7 Ag1 O8 C1 -147.9(5) .
O23 Ag1 O8 C16 71.3(6) .
O17 Ag1 O8 C16 -99.2(6) .
O1 Ag1 O8 C16 151.5(6) .
O7 Ag1 O8 C16 -12.2(5) .
O39 Ag5 O10 C21 78.4(6) .
O29 Ag5 O10 C21 -90.0(5) .
O11 Ag5 O10 C21 -11.7(5) .
O39 Ag5 O10 C20 -59.3(7) .
O29 Ag5 O10 C20 132.3(6) .
O11 Ag5 O10 C20 -149.4(6) .
O39 Ag5 O11 C23 75.4(5) .
O29 Ag5 O11 C23 -43.5(5) .
O10 Ag5 O11 C23 -146.5(5) .
O39 Ag5 O11 C22 -160.0(5) .
O29 Ag5 O11 C22 81.1(5) .
O10 Ag5 O11 C22 -21.9(5) .
O35 Ag6 O12 C24 -103.3(6) .
O33 Ag6 O12 C24 66.7(9) .
O32 Ag6 O12 C24 71.6(6) .
O35 Ag6 O12 C25 113.4(6) .
O33 Ag6 O12 C25 -76.6(9) .
O32 Ag6 O12 C25 -71.7(6) .
O39 Ag7 O13 C27 167.9(5) .
O36 Ag7 O13 C27 -57.2(6) 2_554
O14 Ag7 O13 C27 20.9(5) .
O39 Ag7 O13 C26 -65.4(6) .
O36 Ag7 O13 C26 69.5(6) 2_554
O14 Ag7 O13 C26 147.6(6) .
O39 Ag7 O14 C28 -67.9(7) .
O36 Ag7 O14 C28 128.8(6) 2_554
O13 Ag7 O14 C28 13.5(6) .
O39 Ag7 O14 C29 63.4(6) .
O36 Ag7 O14 C29 -99.9(5) 2_554
O13 Ag7 O14 C29 144.8(5) .
O23 Ag1 O17 N1 165.1(7) .
O8 Ag1 O17 N1 -21.1(8) .
O1 Ag1 O17 N1 45.2(9) .
O7 Ag1 O17 N1 -89.3(8) .
O16 Ag8 O18 N1 91.0(5) 1_655
O34 Ag8 O18 N1 -89.9(5) 1_655
O15 Ag8 O18 N1 22.4(6) 1_655
O6 Ag4 O20 N2 175.8(4) .
O27 Ag4 O20 N2 19.3(5) 2_655
O7 Ag4 O20 N2 -118.5(4) .
O6 Ag4 O20 Ag2 -4.4(9) .
O27 Ag4 O20 Ag2 -161.0(7) 2_655
O7 Ag4 O20 Ag2 61.2(8) .
O2 Ag2 O20 N2 178.2(4) .
O30 Ag2 O20 N2 37.2(5) .
O22 Ag2 O20 N2 0.5(4) .
O2 Ag2 O20 Ag4 -1.5(9) .
O30 Ag2 O20 Ag4 -142.6(7) .
O22 Ag2 O20 Ag4 -179.2(9) .
O2 Ag2 O22 N2 -83(6) .
O20 Ag2 O22 N2 -0.5(4) .
O30 Ag2 O22 N2 -156.9(4) .
O26 Ag3 O23 N3 5.7(7) .
O4 Ag3 O23 N3 -171.3(4) .
O26 Ag3 O23 Ag1 -169.2(3) .
O4 Ag3 O23 Ag1 13.8(6) .
O17 Ag1 O23 N3 -15.0(6) .
O8 Ag1 O23 N3 176.6(4) .
O1 Ag1 O23 N3 106.5(5) .
O7 Ag1 O23 N3 -110.8(5) .
O17 Ag1 O23 Ag3 160.1(4) .
O8 Ag1 O23 Ag3 -8.3(6) .
O1 Ag1 O23 Ag3 -78.4(4) .
O7 Ag1 O23 Ag3 64.3(4) .
O23 Ag3 O26 N4 37.8(7) .
O4 Ag3 O26 N4 -144.2(6) .
O39 Ag5 O29 N5 172.3(6) .
O10 Ag5 O29 N5 -16.2(7) .
O11 Ag5 O29 N5 -82.2(7) .
O2 Ag2 O30 N5 83.5(5) .
O20 Ag2 O30 N5 -125.9(5) .
O22 Ag2 O30 N5 -98.2(5) .
O35 Ag6 O32 N6 -25.3(13) .
O12 Ag6 O32 N6 -178.8(4) .
O33 Ag6 O32 N6 -0.8(4) .
O35 Ag6 O33 N6 175.5(5) .
O12 Ag6 O33 N6 6.7(10) .
O32 Ag6 O33 N6 0.8(4) .
O12 Ag6 O35 N7 -130.1(6) .
O33 Ag6 O35 N7 53.5(7) .
O32 Ag6 O35 N7 75.1(14) .
O36 Ag7 O39 N8 -18.6(6) 2_554
O14 Ag7 O39 N8 -178.7(4) .
O13 Ag7 O39 N8 110.5(5) .
O36 Ag7 O39 Ag5 167.8(3) 2_554
O14 Ag7 O39 Ag5 7.7(6) .
O13 Ag7 O39 Ag5 -63.1(4) .
O29 Ag5 O39 N8 -27.0(5) .
O10 Ag5 O39 N8 166.2(4) .
O11 Ag5 O39 N8 -118.4(5) .
O29 Ag5 O39 Ag7 146.7(4) .
O10 Ag5 O39 Ag7 -20.2(6) .
O11 Ag5 O39 Ag7 55.3(4) .
Ag8 O18 N1 O19 -3.2(8) .
Ag8 O18 N1 O17 176.9(6) .
Ag1 O17 N1 O18 121.7(8) .
Ag1 O17 N1 O19 -58.1(11) .
Ag2 O22 N2 O21 -178.8(6) .
Ag2 O22 N2 O20 0.9(6) .
Ag4 O20 N2 O21 -1.3(7) .
Ag2 O20 N2 O21 178.8(6) .
Ag4 O20 N2 O22 179.0(5) .
Ag2 O20 N2 O22 -0.9(7) .
Ag3 O23 N3 O24 -166.5(5) .
Ag1 O23 N3 O24 10.1(8) .
Ag3 O23 N3 O25 12.1(9) .
Ag1 O23 N3 O25 -171.3(6) .
Ag4 O27 N4 O28 0.9(8) 2_645
Ag4 O27 N4 O26 -177.5(6) 2_645
Ag3 O26 N4 O28 -179.6(6) .
Ag3 O26 N4 O27 -1.2(9) .
Ag5 O29 N5 O31 -38.9(10) .
Ag5 O29 N5 O30 142.4(6) .
Ag2 O30 N5 O31 3.2(9) .
Ag2 O30 N5 O29 -178.1(6) .
Ag6 O33 N6 O34 -180.0(6) .
Ag6 O33 N6 O32 -1.5(8) .
Ag8 O34 N6 O33 179.8(6) 1_455
Ag8 O34 N6 O32 1.2(7) 1_455
Ag6 O32 N6 O33 1.4(7) .
Ag6 O32 N6 O34 180.0(6) .
Ag6 O35 N7 O37 -9.3(10) .
Ag6 O35 N7 O36 169.9(6) .
Ag7 O36 N7 O37 1.3(9) 2_544
Ag7 O36 N7 O35 -177.8(6) 2_544
Ag7 O39 N8 O38 -160.8(6) .
Ag5 O39 N8 O38 14.6(8) .
Ag7 O39 N8 O40 19.9(8) .
Ag5 O39 N8 O40 -164.7(6) .
C16 O8 C1 C2 177.8(6) .
Ag1 O8 C1 C2 -45.9(7) .
C3 O1 C2 C1 -178.4(7) .
Ag1 O1 C2 C1 -44.8(7) .
O8 C1 C2 O1 61.6(8) .
C2 O1 C3 C4 177.2(6) .
Ag1 O1 C3 C4 48.5(8) .
C5 O2 C4 C3 -176.0(6) .
Ag2 O2 C4 C3 -40.1(7) .
O1 C3 C4 O2 65.6(8) .
C4 O2 C5 C6 176.7(6) .
Ag2 O2 C5 C6 40.3(8) .
C7 O3 C6 C5 179.5(7) .
O2 C5 C6 O3 -65.5(8) .
C6 O3 C7 C8 -177.3(7) .
C9 O4 C8 C7 179.3(6) .
Ag3 O4 C8 C7 40.0(8) .
O3 C7 C8 O4 -63.4(9) .
C8 O4 C9 C10 -179.9(7) .
Ag3 O4 C9 C10 -40.4(7) .
C11 O5 C10 C9 -179.7(7) .
O4 C9 C10 O5 65.4(8) .
C10 O5 C11 C12 173.8(7) .
C13 O6 C12 C11 -175.9(6) .
Ag4 O6 C12 C11 -38.0(8) .
O5 C11 C12 O6 64.4(8) .
C12 O6 C13 C14 180.0(6) .
Ag4 O6 C13 C14 41.2(7) .
C15 O7 C14 C13 -177.0(7) .
Ag4 O7 C14 C13 53.0(7) .
Ag1 O7 C14 C13 -52.9(8) .
O6 C13 C14 O7 -64.7(8) .
C14 O7 C15 C16 -179.8(7) .
Ag4 O7 C15 C16 -55.5(8) .
Ag1 O7 C15 C16 50.5(7) .
C1 O8 C16 C15 179.5(6) .
Ag1 O8 C16 C15 43.4(8) .
O7 C15 C16 O8 -64.5(8) .
C32 O16 C17 C18 -176.7(7) .
Ag8 O16 C17 C18 -41.1(7) 1_455
C19 O9 C18 C17 -179.6(7) .
O16 C17 C18 O9 68.6(8) .
C18 O9 C19 C20 172.7(7) .
C21 O10 C20 C19 -180.0(7) .
Ag5 O10 C20 C19 -40.8(8) .
O9 C19 C20 O10 66.3(9) .
C20 O10 C21 C22 -179.1(6) .
Ag5 O10 C21 C22 42.5(8) .
C23 O11 C22 C21 176.0(7) .
Ag5 O11 C22 C21 51.4(7) .
O10 C21 C22 O11 -64.1(9) .
C22 O11 C23 C24 -170.8(7) .
Ag5 O11 C23 C24 -49.8(8) .
C25 O12 C24 C23 176.9(6) .
Ag6 O12 C24 C23 32.0(8) .
O11 C23 C24 O12 -64.7(9) .
C24 O12 C25 C26 179.6(7) .
Ag6 O12 C25 C26 -34.9(8) .
C27 O13 C26 C25 177.6(7) .
Ag7 O13 C26 C25 54.0(9) .
O12 C25 C26 O13 63.4(9) .
C26 O13 C27 C28 178.8(7) .
Ag7 O13 C27 C28 -52.0(8) .
C29 O14 C28 C27 -178.0(7) .
Ag7 O14 C28 C27 -45.6(8) .
O13 C27 C28 O14 66.8(9) .
C28 O14 C29 C30 -177.0(7) .
Ag7 O14 C29 C30 50.1(7) .
C31 O15 C30 C29 179.8(6) .
Ag8 O15 C30 C29 -57.2(8) 1_455
O14 C29 C30 O15 -68.6(8) .
C30 O15 C31 C32 -172.9(6) .
Ag8 O15 C31 C32 54.4(7) 1_455
C17 O16 C32 C31 173.0(6) .
Ag8 O16 C32 C31 37.4(8) 1_455
O15 C31 C32 O16 -64.6(8) .
